data_7240266
loop_
_publ_author_name
'Gu, Guangmiao'
'Huang, Mengmeng'
'Kim, Jung Keun'
'Zhang, Jianye'
'Li, Yabo'
'Wu, Yangjie'

_publ_section_title
;
 Visible-light-induced photocatalyst-free C-3 functionalization of indoles
 with diethyl bromomalonate
;
_journal_issue 8
_journal_name_full 'Green Chemistry'
_journal_page_first 2543
_journal_page_last 2548
_journal_paper_doi 10.1039/D0GC00292E
_journal_volume 22
_journal_year 2020
_chemical_formula_moiety 'C22 H23 N O4'
_chemical_formula_sum 'C22 H23 N O4'
_chemical_formula_weight 365.41
_space_group_crystal_system monoclinic
_space_group_IT_number 14
_space_group_name_Hall '-P 2ybc'
_space_group_name_H-M_alt 'P 1 21/c 1'
_atom_sites_solution_hydrogens geom
_atom_sites_solution_primary direct
_audit_creation_date 2019-04-10
_audit_creation_method
;
Olex2 1.2
(compiled 2018.05.29 svn.r3508 for OlexSys, GUI svn.r5506)
;
_audit_update_record
;
2019-06-15 deposited with the CCDC.	2020-04-06 downloaded from the CCDC.
;
_cell_angle_alpha 90
_cell_angle_beta 129.278(10)
_cell_angle_gamma 90
_cell_formula_units_Z 4
_cell_length_a 13.2745(8)
_cell_length_b 7.8001(2)
_cell_length_c 24.2247(14)
_cell_measurement_reflns_used 2414
_cell_measurement_temperature 293(2)
_cell_measurement_theta_max 70.1390
_cell_measurement_theta_min 4.2860
_cell_volume 1941.6(3)
_computing_cell_refinement
;
CrysAlisPro, Agilent Technologies,
Version 1.171.37.35 (release 13-08-2014 CrysAlis171 .NET)
(compiled Aug 13 2014,18:06:01)
;
_computing_data_collection
;
CrysAlisPro, Agilent Technologies,
Version 1.171.37.35 (release 13-08-2014 CrysAlis171 .NET)
(compiled Aug 13 2014,18:06:01)
;
_computing_data_reduction
;
CrysAlisPro, Agilent Technologies,
Version 1.171.37.35 (release 13-08-2014 CrysAlis171 .NET)
(compiled Aug 13 2014,18:06:01)
;
_computing_molecular_graphics 'Olex2 (Dolomanov et al., 2009)'
_computing_publication_material 'Olex2 (Dolomanov et al., 2009)'
_computing_structure_refinement 'ShelXL (Sheldrick, 2015)'
_computing_structure_solution 'ShelXS (Sheldrick, 2008)'
_diffrn_ambient_temperature 293(2)
_diffrn_detector 'CCD plate'
_diffrn_detector_area_resol_mean 16.2312
_diffrn_detector_type Eos
_diffrn_measured_fraction_theta_full 0.999
_diffrn_measured_fraction_theta_max 0.999
_diffrn_measurement_details
;
#__ type_ start__ end____ width___ exp.time_
  1 omega -102.00  -15.00   1.0000    1.0000
omega____ theta____ kappa____ phi______ frames
    -      -33.5000  -57.0000 -180.0000 87

#__ type_ start__ end____ width___ exp.time_
  2 omega -102.00  -76.00   1.0000    1.0000
omega____ theta____ kappa____ phi______ frames
    -      -33.5000  -57.0000  150.0000 26

#__ type_ start__ end____ width___ exp.time_
  3 omega   14.00   52.00   1.0000    1.0000
omega____ theta____ kappa____ phi______ frames
    -       36.4734   37.0000   90.0000 38

#__ type_ start__ end____ width___ exp.time_
  4 omega   27.00   53.00   1.0000    1.0000
omega____ theta____ kappa____ phi______ frames
    -       36.4734  -77.0000  150.0000 26

#__ type_ start__ end____ width___ exp.time_
  5 omega   69.00  104.00   1.0000    1.0000
omega____ theta____ kappa____ phi______ frames
    -       36.4734   37.0000   90.0000 35

#__ type_ start__ end____ width___ exp.time_
  6 omega  -31.00   17.00   1.0000    1.0000
omega____ theta____ kappa____ phi______ frames
    -       36.4734  -77.0000  150.0000 48

#__ type_ start__ end____ width___ exp.time_
  7 omega   20.00   50.00   1.0000    1.0000
omega____ theta____ kappa____ phi______ frames
    -       36.4734  -57.0000  -60.0000 30

#__ type_ start__ end____ width___ exp.time_
  8 omega   62.00   88.00   1.0000    1.0000
omega____ theta____ kappa____ phi______ frames
    -       36.4734  178.0000   30.0000 26

#__ type_ start__ end____ width___ exp.time_
  9 omega   15.00   69.00   1.0000    1.0000
omega____ theta____ kappa____ phi______ frames
    -       36.4734  -99.0000   30.0000 54

#__ type_ start__ end____ width___ exp.time_
 10 omega  -30.00   15.00   1.0000    1.0000
omega____ theta____ kappa____ phi______ frames
    -       36.4734  -57.0000  -60.0000 45

#__ type_ start__ end____ width___ exp.time_
 11 omega   58.00  110.00   1.0000    1.0000
omega____ theta____ kappa____ phi______ frames
    -       36.4734  178.0000 -180.0000 52

#__ type_ start__ end____ width___ exp.time_
 12 omega  100.00  159.00   1.0000    5.0000
omega____ theta____ kappa____ phi______ frames
    -      108.0000  111.0000   30.0000 59

#__ type_ start__ end____ width___ exp.time_
 13 omega   93.00  163.00   1.0000    5.0000
omega____ theta____ kappa____ phi______ frames
    -      108.0000   45.0000   90.0000 70

#__ type_ start__ end____ width___ exp.time_
 14 omega   38.00   84.00   1.0000    5.0000
omega____ theta____ kappa____ phi______ frames
    -      108.0000  -30.0000  150.0000 46

#__ type_ start__ end____ width___ exp.time_
 15 omega  152.00  178.00   1.0000    5.0000
omega____ theta____ kappa____ phi______ frames
    -      108.0000  111.0000    0.0000 26

#__ type_ start__ end____ width___ exp.time_
 16 omega   88.00  163.00   1.0000    5.0000
omega____ theta____ kappa____ phi______ frames
    -      108.0000   30.0000 -150.0000 75

#__ type_ start__ end____ width___ exp.time_
 17 omega  147.00  173.00   1.0000    5.0000
omega____ theta____ kappa____ phi______ frames
    -      108.0000  111.0000  -30.0000 26

#__ type_ start__ end____ width___ exp.time_
 18 omega  101.00  132.00   1.0000    5.0000
omega____ theta____ kappa____ phi______ frames
    -      108.0000  111.0000   90.0000 31

#__ type_ start__ end____ width___ exp.time_
 19 omega   37.00   85.00   1.0000    5.0000
omega____ theta____ kappa____ phi______ frames
    -      108.0000  -30.0000  -90.0000 48

#__ type_ start__ end____ width___ exp.time_
 20 omega  125.00  171.00   1.0000    5.0000
omega____ theta____ kappa____ phi______ frames
    -      108.0000  111.0000   60.0000 46

#__ type_ start__ end____ width___ exp.time_
 21 omega   38.00   99.00   1.0000    5.0000
omega____ theta____ kappa____ phi______ frames
    -      108.0000  -45.0000  -30.0000 61
;
_diffrn_measurement_device 'four-circle diffractometer'
_diffrn_measurement_device_type 'Xcalibur, Eos, Gemini'
_diffrn_measurement_method '\w scans'
_diffrn_orient_matrix_UB_11 0.0366997000
_diffrn_orient_matrix_UB_12 -0.0683542000
_diffrn_orient_matrix_UB_13 -0.0448469000
_diffrn_orient_matrix_UB_21 -0.1389885000
_diffrn_orient_matrix_UB_22 -0.0703114000
_diffrn_orient_matrix_UB_23 -0.0554874000
_diffrn_orient_matrix_UB_31 -0.0425222000
_diffrn_orient_matrix_UB_32 0.1714972000
_diffrn_orient_matrix_UB_33 -0.0407323000
_diffrn_radiation_monochromator graphite
_diffrn_radiation_probe x-ray
_diffrn_radiation_type CuK\a
_diffrn_radiation_wavelength 1.54184
_diffrn_reflns_av_R_equivalents 0.0268
_diffrn_reflns_av_unetI/netI 0.0315
_diffrn_reflns_Laue_measured_fraction_full 0.999
_diffrn_reflns_Laue_measured_fraction_max 0.999
_diffrn_reflns_limit_h_max 15
_diffrn_reflns_limit_h_min -10
_diffrn_reflns_limit_k_max 9
_diffrn_reflns_limit_k_min -7
_diffrn_reflns_limit_l_max 25
_diffrn_reflns_limit_l_min -28
_diffrn_reflns_number 7250
_diffrn_reflns_point_group_measured_fraction_full 0.999
_diffrn_reflns_point_group_measured_fraction_max 0.999
_diffrn_reflns_theta_full 67.072
_diffrn_reflns_theta_max 67.072
_diffrn_reflns_theta_min 3.880
_diffrn_source 'Enhance (Cu) X-ray Source'
_exptl_absorpt_coefficient_mu 0.697
_exptl_absorpt_correction_T_max 1.00000
_exptl_absorpt_correction_T_min 0.94808
_exptl_absorpt_correction_type multi-scan
_exptl_absorpt_process_details
;
CrysAlisPro, Agilent Technologies,
Version 1.171.37.35 (release 13-08-2014 CrysAlis171 .NET)
(compiled Aug 13 2014,18:06:01)
Empirical absorption correction using spherical harmonics,
 implemented in SCALE3 ABSPACK scaling algorithm.
;
_exptl_crystal_colour colourless
_exptl_crystal_colour_primary colourless
_exptl_crystal_density_diffrn 1.250
_exptl_crystal_description block
_exptl_crystal_F_000 776
_exptl_crystal_size_max 0.17
_exptl_crystal_size_mid 0.14
_exptl_crystal_size_min 0.12
_refine_diff_density_max 0.222
_refine_diff_density_min -0.230
_refine_diff_density_rms 0.045
_refine_ls_extinction_method none
_refine_ls_goodness_of_fit_ref 1.040
_refine_ls_hydrogen_treatment constr
_refine_ls_matrix_type full
_refine_ls_number_parameters 247
_refine_ls_number_reflns 3471
_refine_ls_number_restraints 0
_refine_ls_restrained_S_all 1.040
_refine_ls_R_factor_all 0.0630
_refine_ls_R_factor_gt 0.0490
_refine_ls_shift/su_max 0.000
_refine_ls_shift/su_mean 0.000
_refine_ls_structure_factor_coef Fsqd
_refine_ls_weighting_details 'w=1/[\s^2^(Fo^2^)+(0.0660P)^2^+0.3745P] where P=(Fo^2^+2Fc^2^)/3'
_refine_ls_weighting_scheme calc
_refine_ls_wR_factor_gt 0.1250
_refine_ls_wR_factor_ref 0.1387
_reflns_Friedel_coverage 0.000
_reflns_number_gt 2728
_reflns_number_total 3471
_reflns_threshold_expression 'I > 2\s(I)'
_cod_data_source_file d0gc00292e2.cif
_cod_data_source_block 20190478
_cod_depositor_comments
;Adding full bibliography for 7240266.cif.

 Adding full bibliography for 7240266.cif.
;
_cod_database_code 7240266
_shelx_shelxl_version_number 2014/7
_chemical_oxdiff_formula C20H20N4O4
_chemical_oxdiff_usercomment 1
_shelx_space_group_comment
;
The symmetry employed for this shelxl refinement is uniquely defined
by the following loop, which should always be used as a source of
symmetry information in preference to the above space-group names.
They are only intended as comments.
;
_shelx_estimated_absorpt_t_max 0.921
_shelx_estimated_absorpt_t_min 0.891
_reflns_odcompleteness_completeness 99.92
_reflns_odcompleteness_iscentric 1
_reflns_odcompleteness_theta 66.97
_olex2_refinement_description
;
1. Fixed Uiso
 At 1.2 times of:
  All C(H) groups, All C(H,H) groups
 At 1.5 times of:
  All C(H,H,H) groups
2.a Ternary CH refined with riding coordinates:
 C15(H15)
2.b Secondary CH2 refined with riding coordinates:
 C17(H17A,H17B), C20(H20A,H20B)
2.c Aromatic/amide H refined with riding coordinates:
 C1(H1), C2(H2), C3(H3), C4(H4), C10(H10), C11(H11), C12(H12), C13(H13),
 C14(H14)
2.d Idealised Me refined as rotating group:
 C18(H18A,H18B,H18C), C21(H21A,H21B,H21C), C22(H22A,H22B,H22C)
;
_olex2_submission_special_instructions 'No special instructions were received'

loop_
_space_group_symop_operation_xyz
'x, y, z'
'-x, y+1/2, -z+1/2'
'-x, -y, -z'
'x, -y-1/2, z-1/2'

loop_
_atom_site_label
_atom_site_type_symbol
_atom_site_fract_x
_atom_site_fract_y
_atom_site_fract_z
_atom_site_U_iso_or_equiv
_atom_site_adp_type
_atom_site_occupancy
_atom_site_site_symmetry_order
_atom_site_calc_flag
_atom_site_refinement_flags_posn
_atom_site_refinement_flags_adp
_atom_site_refinement_flags_occupancy
_atom_site_disorder_assembly
_atom_site_disorder_group
C1 C 0.1445(2) 0.8882(3) 0.50465(11) 0.0499(5) Uani 1 1 d . . . . .
H1 H 0.0645 0.9399 0.4702 0.060 Uiso 1 1 calc R . . . .
C2 C 0.1834(2) 0.8520(3) 0.57116(12) 0.0620(6) Uani 1 1 d . . . . .
H2 H 0.1295 0.8815 0.5818 0.074 Uiso 1 1 calc R . . . .
C3 C 0.3018(3) 0.7720(4) 0.62276(12) 0.0671(6) Uani 1 1 d . . . . .
H3 H 0.3245 0.7470 0.6669 0.081 Uiso 1 1 calc R . . . .
C4 C 0.3861(2) 0.7289(3) 0.61026(10) 0.0580(5) Uani 1 1 d . . . . .
H4 H 0.4653 0.6758 0.6450 0.070 Uiso 1 1 calc R . . . .
C5 C 0.34786(18) 0.7680(2) 0.54319(9) 0.0433(4) Uani 1 1 d . . . . .
C6 C 0.22752(17) 0.8459(2) 0.48955(9) 0.0405(4) Uani 1 1 d . . . . .
C7 C 0.22243(16) 0.8647(2) 0.42907(9) 0.0375(4) Uani 1 1 d . . . . .
C8 C 0.33589(16) 0.8008(2) 0.44729(9) 0.0373(4) Uani 1 1 d . . . . .
C9 C 0.37824(16) 0.7883(2) 0.40380(9) 0.0381(4) Uani 1 1 d . . . . .
C10 C 0.49993(18) 0.8448(3) 0.42875(10) 0.0475(4) Uani 1 1 d . . . . .
H10 H 0.5562 0.8945 0.4737 0.057 Uiso 1 1 calc R . . . .
C11 C 0.5386(2) 0.8282(3) 0.38792(12) 0.0577(5) Uani 1 1 d . . . . .
H11 H 0.6202 0.8668 0.4053 0.069 Uiso 1 1 calc R . . . .
C12 C 0.4555(2) 0.7540(4) 0.32109(11) 0.0631(6) Uani 1 1 d . . . . .
H12 H 0.4821 0.7403 0.2939 0.076 Uiso 1 1 calc R . . . .
C13 C 0.3340(2) 0.7005(3) 0.29485(10) 0.0583(6) Uani 1 1 d . . . . .
H13 H 0.2777 0.6530 0.2494 0.070 Uiso 1 1 calc R . . . .
C14 C 0.29476(17) 0.7168(3) 0.33559(9) 0.0450(4) Uani 1 1 d . . . . .
H14 H 0.2123 0.6799 0.3175 0.054 Uiso 1 1 calc R . . . .
C15 C 0.11646(16) 0.9532(2) 0.35961(9) 0.0418(4) Uani 1 1 d . . . . .
H15 H 0.1537 0.9803 0.3363 0.050 Uiso 1 1 calc R . . . .
C16 C 0.07494(17) 1.1237(3) 0.37087(9) 0.0434(4) Uani 1 1 d . . . . .
C17 C 0.1493(3) 1.3962(3) 0.42652(16) 0.0695(7) Uani 1 1 d . . . . .
H17A H 0.0731 1.4410 0.3814 0.083 Uiso 1 1 calc R . . . .
H17B H 0.2221 1.4709 0.4433 0.083 Uiso 1 1 calc R . . . .
C18 C 0.1261(3) 1.3974(4) 0.47908(17) 0.0834(8) Uani 1 1 d . . . . .
H18A H 0.0520 1.3273 0.4618 0.125 Uiso 1 1 calc GR . . . .
H18B H 0.1101 1.5128 0.4855 0.125 Uiso 1 1 calc GR . . . .
H18C H 0.2013 1.3530 0.5238 0.125 Uiso 1 1 calc GR . . . .
C19 C -0.00529(19) 0.8476(3) 0.30663(10) 0.0522(5) Uani 1 1 d . . . . .
C20 C -0.1697(3) 0.6771(5) 0.28964(17) 0.0987(11) Uani 1 1 d . . . . .
H20A H -0.2253 0.7329 0.2434 0.118 Uiso 1 1 calc R . . . .
H20B H -0.1523 0.5615 0.2829 0.118 Uiso 1 1 calc R . . . .
C21 C -0.2337(4) 0.6712(7) 0.3191(3) 0.157(2) Uani 1 1 d . . . . .
H21A H -0.3128 0.6066 0.2881 0.236 Uiso 1 1 calc GR . . . .
H21B H -0.2536 0.7856 0.3240 0.236 Uiso 1 1 calc GR . . . .
H21C H -0.1781 0.6172 0.3650 0.236 Uiso 1 1 calc GR . . . .
C22 C 0.5447(2) 0.6732(3) 0.56060(11) 0.0578(5) Uani 1 1 d . . . . .
H22A H 0.6055 0.7614 0.5915 0.087 Uiso 1 1 calc GR . . . .
H22B H 0.5629 0.6333 0.5302 0.087 Uiso 1 1 calc GR . . . .
H22C H 0.5524 0.5795 0.5888 0.087 Uiso 1 1 calc GR . . . .
N1 N 0.41334(14) 0.7415(2) 0.51718(8) 0.0419(4) Uani 1 1 d . . . . .
O1 O -0.03515(13) 1.1615(2) 0.34276(9) 0.0644(4) Uani 1 1 d . . . . .
O2 O 0.17712(13) 1.22361(18) 0.41543(8) 0.0543(4) Uani 1 1 d . . . . .
O3 O -0.05669(19) 0.8385(3) 0.24482(9) 0.0923(7) Uani 1 1 d . . . . .
O4 O -0.04826(16) 0.7708(3) 0.33672(9) 0.0732(5) Uani 1 1 d . . . . .

loop_
_atom_site_aniso_label
_atom_site_aniso_U_11
_atom_site_aniso_U_22
_atom_site_aniso_U_33
_atom_site_aniso_U_23
_atom_site_aniso_U_13
_atom_site_aniso_U_12
C1 0.0453(10) 0.0583(12) 0.0493(10) 0.0006(9) 0.0315(9) 0.0010(9)
C2 0.0659(14) 0.0801(15) 0.0580(12) -0.0021(11) 0.0477(12) -0.0007(12)
C3 0.0772(16) 0.0867(17) 0.0454(11) 0.0040(11) 0.0425(12) -0.0011(13)
C4 0.0555(12) 0.0699(14) 0.0374(10) 0.0078(9) 0.0241(9) 0.0060(10)
C5 0.0427(10) 0.0456(10) 0.0359(8) 0.0002(7) 0.0222(8) -0.0011(8)
C6 0.0379(9) 0.0421(9) 0.0360(8) -0.0020(7) 0.0208(7) -0.0025(7)
C7 0.0342(8) 0.0392(8) 0.0338(8) -0.0018(7) 0.0190(7) -0.0013(7)
C8 0.0346(8) 0.0356(8) 0.0340(8) -0.0026(7) 0.0180(7) -0.0013(7)
C9 0.0341(8) 0.0382(9) 0.0377(8) 0.0017(7) 0.0207(7) 0.0043(7)
C10 0.0381(9) 0.0524(11) 0.0463(10) -0.0083(8) 0.0240(8) -0.0048(8)
C11 0.0409(10) 0.0745(14) 0.0601(12) -0.0052(11) 0.0331(10) -0.0050(10)
C12 0.0493(12) 0.0998(18) 0.0469(11) -0.0002(11) 0.0337(10) 0.0043(12)
C13 0.0428(11) 0.0874(16) 0.0376(9) -0.0068(10) 0.0222(9) 0.0019(10)
C14 0.0322(9) 0.0580(11) 0.0380(9) -0.0025(8) 0.0191(7) 0.0010(8)
C15 0.0344(8) 0.0525(10) 0.0354(8) 0.0044(8) 0.0206(7) 0.0053(8)
C16 0.0361(9) 0.0518(10) 0.0382(9) 0.0086(8) 0.0215(8) 0.0059(8)
C17 0.0664(14) 0.0417(11) 0.1024(19) 0.0009(12) 0.0544(15) 0.0012(10)
C18 0.095(2) 0.0607(15) 0.099(2) -0.0194(14) 0.0634(18) -0.0060(14)
C19 0.0401(10) 0.0643(12) 0.0401(10) -0.0060(9) 0.0197(8) 0.0070(9)
C20 0.0607(16) 0.116(3) 0.090(2) -0.0315(19) 0.0339(16) -0.0406(17)
C21 0.113(3) 0.197(5) 0.182(5) -0.066(4) 0.103(3) -0.086(3)
C22 0.0438(11) 0.0675(13) 0.0444(10) 0.0084(9) 0.0195(9) 0.0187(10)
N1 0.0365(8) 0.0457(8) 0.0352(7) 0.0024(6) 0.0187(6) 0.0053(6)
O1 0.0366(7) 0.0718(10) 0.0683(9) -0.0039(8) 0.0255(7) 0.0113(7)
O2 0.0412(7) 0.0453(7) 0.0687(9) -0.0004(7) 0.0312(7) 0.0014(6)
O3 0.0726(12) 0.1417(19) 0.0437(9) -0.0258(10) 0.0279(9) -0.0176(12)
O4 0.0527(9) 0.0941(13) 0.0540(9) -0.0118(8) 0.0248(8) -0.0272(9)

loop_
_atom_type_symbol
_atom_type_description
_atom_type_scat_dispersion_real
_atom_type_scat_dispersion_imag
_atom_type_scat_source
C C 0.0181 0.0091 'International Tables Vol C Tables 4.2.6.8 and 6.1.1.4'
H H 0.0000 0.0000 'International Tables Vol C Tables 4.2.6.8 and 6.1.1.4'
N N 0.0311 0.0180 'International Tables Vol C Tables 4.2.6.8 and 6.1.1.4'
O O 0.0492 0.0322 'International Tables Vol C Tables 4.2.6.8 and 6.1.1.4'

loop_
_geom_angle_atom_site_label_1
_geom_angle_atom_site_label_2
_geom_angle_atom_site_label_3
_geom_angle
_geom_angle_site_symmetry_1
_geom_angle_site_symmetry_3
_geom_angle_publ_flag
C2 C1 H1 120.5 . . ?
C2 C1 C6 118.94(19) . . ?
C6 C1 H1 120.5 . . ?
C1 C2 H2 119.4 . . ?
C1 C2 C3 121.1(2) . . ?
C3 C2 H2 119.4 . . ?
C2 C3 H3 119.1 . . ?
C4 C3 C2 121.8(2) . . ?
C4 C3 H3 119.1 . . ?
C3 C4 H4 121.4 . . ?
C3 C4 C5 117.2(2) . . ?
C5 C4 H4 121.4 . . ?
C4 C5 C6 122.21(19) . . ?
N1 C5 C4 129.18(18) . . ?
N1 C5 C6 108.61(15) . . ?
C1 C6 C5 118.72(17) . . ?
C1 C6 C7 135.03(17) . . ?
C5 C6 C7 106.24(16) . . ?
C6 C7 C15 126.39(16) . . ?
C8 C7 C6 107.68(15) . . ?
C8 C7 C15 125.72(16) . . ?
C7 C8 C9 129.19(16) . . ?
C7 C8 N1 109.18(15) . . ?
N1 C8 C9 121.63(15) . . ?
C10 C9 C8 122.06(16) . . ?
C10 C9 C14 118.31(17) . . ?
C14 C9 C8 119.63(16) . . ?
C9 C10 H10 119.5 . . ?
C11 C10 C9 121.06(18) . . ?
C11 C10 H10 119.5 . . ?
C10 C11 H11 120.1 . . ?
C10 C11 C12 119.77(19) . . ?
C12 C11 H11 120.1 . . ?
C11 C12 H12 119.9 . . ?
C13 C12 C11 120.1(2) . . ?
C13 C12 H12 119.9 . . ?
C12 C13 H13 119.8 . . ?
C12 C13 C14 120.32(19) . . ?
C14 C13 H13 119.8 . . ?
C9 C14 H14 119.8 . . ?
C13 C14 C9 120.39(18) . . ?
C13 C14 H14 119.8 . . ?
C7 C15 H15 106.6 . . ?
C7 C15 C16 112.64(14) . . ?
C7 C15 C19 115.73(16) . . ?
C16 C15 H15 106.6 . . ?
C19 C15 H15 106.6 . . ?
C19 C15 C16 108.15(15) . . ?
O1 C16 C15 124.20(18) . . ?
O1 C16 O2 124.82(19) . . ?
O2 C16 C15 110.98(15) . . ?
H17A C17 H17B 107.9 . . ?
C18 C17 H17A 109.2 . . ?
C18 C17 H17B 109.2 . . ?
O2 C17 H17A 109.2 . . ?
O2 C17 H17B 109.2 . . ?
O2 C17 C18 112.1(2) . . ?
C17 C18 H18A 109.5 . . ?
C17 C18 H18B 109.5 . . ?
C17 C18 H18C 109.5 . . ?
H18A C18 H18B 109.5 . . ?
H18A C18 H18C 109.5 . . ?
H18B C18 H18C 109.5 . . ?
O3 C19 C15 123.4(2) . . ?
O3 C19 O4 124.3(2) . . ?
O4 C19 C15 112.32(16) . . ?
H20A C20 H20B 108.2 . . ?
C21 C20 H20A 109.6 . . ?
C21 C20 H20B 109.6 . . ?
C21 C20 O4 110.1(3) . . ?
O4 C20 H20A 109.6 . . ?
O4 C20 H20B 109.6 . . ?
C20 C21 H21A 109.5 . . ?
C20 C21 H21B 109.5 . . ?
C20 C21 H21C 109.5 . . ?
H21A C21 H21B 109.5 . . ?
H21A C21 H21C 109.5 . . ?
H21B C21 H21C 109.5 . . ?
H22A C22 H22B 109.5 . . ?
H22A C22 H22C 109.5 . . ?
H22B C22 H22C 109.5 . . ?
N1 C22 H22A 109.5 . . ?
N1 C22 H22B 109.5 . . ?
N1 C22 H22C 109.5 . . ?
C5 N1 C8 108.29(14) . . ?
C5 N1 C22 122.74(16) . . ?
C8 N1 C22 128.85(16) . . ?
C16 O2 C17 116.27(16) . . ?
C19 O4 C20 116.6(2) . . ?

loop_
_geom_bond_atom_site_label_1
_geom_bond_atom_site_label_2
_geom_bond_distance
_geom_bond_site_symmetry_2
_geom_bond_publ_flag
C1 H1 0.9300 . ?
C1 C2 1.375(3) . ?
C1 C6 1.402(3) . ?
C2 H2 0.9300 . ?
C2 C3 1.391(3) . ?
C3 H3 0.9300 . ?
C3 C4 1.374(3) . ?
C4 H4 0.9300 . ?
C4 C5 1.395(3) . ?
C5 C6 1.408(3) . ?
C5 N1 1.374(2) . ?
C6 C7 1.431(2) . ?
C7 C8 1.368(2) . ?
C7 C15 1.513(2) . ?
C8 C9 1.478(2) . ?
C8 N1 1.390(2) . ?
C9 C10 1.390(3) . ?
C9 C14 1.397(3) . ?
C10 H10 0.9300 . ?
C10 C11 1.378(3) . ?
C11 H11 0.9300 . ?
C11 C12 1.383(3) . ?
C12 H12 0.9300 . ?
C12 C13 1.372(3) . ?
C13 H13 0.9300 . ?
C13 C14 1.382(3) . ?
C14 H14 0.9300 . ?
C15 H15 0.9800 . ?
C15 C16 1.529(3) . ?
C15 C19 1.521(3) . ?
C16 O1 1.194(2) . ?
C16 O2 1.326(2) . ?
C17 H17A 0.9700 . ?
C17 H17B 0.9700 . ?
C17 C18 1.487(4) . ?
C17 O2 1.465(3) . ?
C18 H18A 0.9600 . ?
C18 H18B 0.9600 . ?
C18 H18C 0.9600 . ?
C19 O3 1.191(3) . ?
C19 O4 1.320(3) . ?
C20 H20A 0.9700 . ?
C20 H20B 0.9700 . ?
C20 C21 1.414(5) . ?
C20 O4 1.451(3) . ?
C21 H21A 0.9600 . ?
C21 H21B 0.9600 . ?
C21 H21C 0.9600 . ?
C22 H22A 0.9600 . ?
C22 H22B 0.9600 . ?
C22 H22C 0.9600 . ?
C22 N1 1.452(2) . ?

loop_
_geom_torsion_atom_site_label_1
_geom_torsion_atom_site_label_2
_geom_torsion_atom_site_label_3
_geom_torsion_atom_site_label_4
_geom_torsion
_geom_torsion_site_symmetry_1
_geom_torsion_site_symmetry_2
_geom_torsion_site_symmetry_3
_geom_torsion_site_symmetry_4
_geom_torsion_publ_flag
C1 C2 C3 C4 1.3(4) . . . . ?
C1 C6 C7 C8 178.7(2) . . . . ?
C1 C6 C7 C15 3.7(3) . . . . ?
C2 C1 C6 C5 -0.1(3) . . . . ?
C2 C1 C6 C7 -179.0(2) . . . . ?
C2 C3 C4 C5 -0.3(4) . . . . ?
C3 C4 C5 C6 -0.9(3) . . . . ?
C3 C4 C5 N1 179.0(2) . . . . ?
C4 C5 C6 C1 1.1(3) . . . . ?
C4 C5 C6 C7 -179.65(19) . . . . ?
C4 C5 N1 C8 179.7(2) . . . . ?
C4 C5 N1 C22 -4.0(3) . . . . ?
C5 C6 C7 C8 -0.3(2) . . . . ?
C5 C6 C7 C15 -175.37(17) . . . . ?
C6 C1 C2 C3 -1.1(4) . . . . ?
C6 C5 N1 C8 -0.4(2) . . . . ?
C6 C5 N1 C22 175.93(18) . . . . ?
C6 C7 C8 C9 179.30(17) . . . . ?
C6 C7 C8 N1 0.1(2) . . . . ?
C6 C7 C15 C16 44.1(2) . . . . ?
C6 C7 C15 C19 -81.0(2) . . . . ?
C7 C8 C9 C10 130.7(2) . . . . ?
C7 C8 C9 C14 -49.7(3) . . . . ?
C7 C8 N1 C5 0.2(2) . . . . ?
C7 C8 N1 C22 -175.83(19) . . . . ?
C7 C15 C16 O1 -128.1(2) . . . . ?
C7 C15 C16 O2 52.4(2) . . . . ?
C7 C15 C19 O3 -133.9(2) . . . . ?
C7 C15 C19 O4 47.4(2) . . . . ?
C8 C7 C15 C16 -130.11(18) . . . . ?
C8 C7 C15 C19 104.8(2) . . . . ?
C8 C9 C10 C11 178.45(19) . . . . ?
C8 C9 C14 C13 -178.47(19) . . . . ?
C9 C8 N1 C5 -179.12(16) . . . . ?
C9 C8 N1 C22 4.9(3) . . . . ?
C9 C10 C11 C12 -0.2(3) . . . . ?
C10 C9 C14 C13 1.1(3) . . . . ?
C10 C11 C12 C13 1.5(4) . . . . ?
C11 C12 C13 C14 -1.5(4) . . . . ?
C12 C13 C14 C9 0.2(3) . . . . ?
C14 C9 C10 C11 -1.1(3) . . . . ?
C15 C7 C8 C9 -5.6(3) . . . . ?
C15 C7 C8 N1 175.19(16) . . . . ?
C15 C16 O2 C17 175.57(17) . . . . ?
C15 C19 O4 C20 175.5(2) . . . . ?
C16 C15 C19 O3 98.7(2) . . . . ?
C16 C15 C19 O4 -80.0(2) . . . . ?
C18 C17 O2 C16 81.3(3) . . . . ?
C19 C15 C16 O1 1.1(3) . . . . ?
C19 C15 C16 O2 -178.47(16) . . . . ?
C21 C20 O4 C19 -152.9(4) . . . . ?
N1 C5 C6 C1 -178.82(17) . . . . ?
N1 C5 C6 C7 0.4(2) . . . . ?
N1 C8 C9 C10 -50.1(3) . . . . ?
N1 C8 C9 C14 129.40(18) . . . . ?
O1 C16 O2 C17 -4.0(3) . . . . ?
O3 C19 O4 C20 -3.2(4) . . . . ?
